data_7020493
loop_
_publ_author_name
'Melero, Crist\'obal'
'Shishilov, Oleg N.'
'Alvarez, Eleuterio'
'Palma, Pilar'
'C\'ampora, Juan'

_publ_section_title
;
 Well-defined alkylpalladium complexes with pyridine-carboxylate ligands
 as catalysts for the aerobic oxidation of alcohols.
;
_journal_issue 46
_journal_name_full 'Dalton transactions (Cambridge, England : 2003)'
_journal_page_first 14087
_journal_page_last 14100
_journal_paper_doi 10.1039/c2dt31728a
_journal_volume 41
_journal_year 2012
_chemical_formula_moiety 'C21 H22 N2 O2 Pd'
_chemical_formula_sum 'C21 H22 N2 O2 Pd'
_chemical_formula_weight 440.81
_chemical_name_systematic
;
?
;
_space_group_IT_number 14
_symmetry_cell_setting monoclinic
_symmetry_space_group_name_Hall '-P 2yn'
_symmetry_space_group_name_H-M 'P 1 21/n 1'
_atom_sites_solution_hydrogens geom
_atom_sites_solution_primary direct
_atom_sites_solution_secondary difmap
_audit_creation_method SHELXL-97
_cell_angle_alpha 90.00
_cell_angle_beta 111.398(3)
_cell_angle_gamma 90.00
_cell_formula_units_Z 4
_cell_length_a 11.3433(13)
_cell_length_b 14.1759(16)
_cell_length_c 13.0253(15)
_cell_measurement_reflns_used 4539
_cell_measurement_temperature 173(2)
_cell_measurement_theta_max 25.47
_cell_measurement_theta_min 2.21
_cell_volume 1950.1(4)
_computing_cell_refinement 'APEX2 Software Suite (Bruker, 2007)'
_computing_data_collection 'APEX2 Software Suite (Bruker, 2007)'
_computing_data_reduction 'APEX2 Software Suite (Bruker, 2007)'
_computing_molecular_graphics 'SHELXTL (Sheldrick, 2008)'
_computing_publication_material 'SHELXTL and publCIF (Westrip, 2010)'
_computing_structure_refinement 'SHELXL97 (Sheldrick, 2008)'
_computing_structure_solution 'SIR2002 (Burla et al., 2003)'
_diffrn_ambient_temperature 173(2)
_diffrn_detector_area_resol_mean 8.26
_diffrn_measured_fraction_theta_full 0.984
_diffrn_measured_fraction_theta_max 0.984
_diffrn_measurement_device_type
;
Bruker-Nonius X8kappa APEX II CCD area detector
;
_diffrn_measurement_method 'phi and omega scans with narrow frames'
_diffrn_radiation_monochromator graphite
_diffrn_radiation_source 'fine-focus sealed tube'
_diffrn_radiation_type MoK\a
_diffrn_radiation_wavelength 0.71073
_diffrn_reflns_av_R_equivalents 0.0570
_diffrn_reflns_av_sigmaI/netI 0.0401
_diffrn_reflns_limit_h_max 13
_diffrn_reflns_limit_h_min -7
_diffrn_reflns_limit_k_max 17
_diffrn_reflns_limit_k_min -17
_diffrn_reflns_limit_l_max 13
_diffrn_reflns_limit_l_min -15
_diffrn_reflns_number 18782
_diffrn_reflns_theta_full 25.25
_diffrn_reflns_theta_max 25.25
_diffrn_reflns_theta_min 2.04
_diffrn_standards_decay_% 0
_exptl_absorpt_coefficient_mu 0.968
_exptl_absorpt_correction_T_max 0.9532
_exptl_absorpt_correction_T_min 0.8764
_exptl_absorpt_correction_type multi-scan
_exptl_absorpt_process_details
;
program SADABS, Bruker (2001).
;
_exptl_crystal_colour colourless
_exptl_crystal_density_diffrn 1.501
_exptl_crystal_density_method 'not measured'
_exptl_crystal_description needle
_exptl_crystal_F_000 896
_exptl_crystal_size_max 0.14
_exptl_crystal_size_mid 0.10
_exptl_crystal_size_min 0.05
_refine_diff_density_max 0.646
_refine_diff_density_min -1.016
_refine_diff_density_rms 0.091
_refine_ls_extinction_method none
_refine_ls_goodness_of_fit_ref 1.010
_refine_ls_hydrogen_treatment constr
_refine_ls_matrix_type full
_refine_ls_number_parameters 237
_refine_ls_number_reflns 3394
_refine_ls_number_restraints 0
_refine_ls_restrained_S_all 1.010
_refine_ls_R_factor_all 0.0513
_refine_ls_R_factor_gt 0.0339
_refine_ls_shift/su_max 0.000
_refine_ls_shift/su_mean 0.000
_refine_ls_structure_factor_coef Fsqd
_refine_ls_weighting_details 'calc w=1/[\s^2^(Fo^2^)+(0.0567P)^2^+0.0000P] where P=(Fo^2^+2Fc^2^)/3'
_refine_ls_weighting_scheme calc
_refine_ls_wR_factor_gt 0.0834
_refine_ls_wR_factor_ref 0.0891
_reflns_number_gt 2522
_reflns_number_total 3394
_reflns_threshold_expression >2sigma(I)
_cod_data_source_file c2dt31728a.txt
_cod_data_source_block 1a
_cod_depositor_comments
;
The following automatic conversions were performed:

'_symmetry_cell_setting' value 'Monoclinic' changed to 'monoclinic'
according to /home/saulius/struct/CIF-dictionaries/cif_core.dic
dictionary named 'cif_core.dic' version 2.4.2 from 2011-04-26.

Automatic conversion script
Id: cif_fix_values 1891 2012-01-12 08:04:46Z andrius 
;
_cod_original_sg_symbol_H-M 'P 21/n'
_cod_database_code 7020493

loop_
_symmetry_equiv_pos_as_xyz
'x, y, z'
'-x+1/2, y+1/2, -z+1/2'
'-x, -y, -z'
'x-1/2, -y-1/2, z-1/2'

loop_
_atom_site_label
_atom_site_type_symbol
_atom_site_fract_x
_atom_site_fract_y
_atom_site_fract_z
_atom_site_U_iso_or_equiv
_atom_site_adp_type
_atom_site_occupancy
_atom_site_symmetry_multiplicity
_atom_site_calc_flag
_atom_site_refinement_flags
Pd1 Pd 0.28017(3) 0.118927(17) 0.90866(2) 0.02358(12) Uani 1 1 d .
O1 O 0.0999(3) -0.05096(16) 0.6437(2) 0.0347(7) Uani 1 1 d .
O2 O 0.2056(3) -0.00569(17) 0.8165(2) 0.0348(7) Uani 1 1 d .
N1 N 0.2312(3) 0.17293(19) 0.7523(2) 0.0228(7) Uani 1 1 d .
N2 N 0.3265(3) 0.0425(2) 1.0499(3) 0.0265(8) Uani 1 1 d .
C1 C 0.1554(4) 0.0088(2) 0.7125(3) 0.0265(9) Uani 1 1 d .
C2 C 0.1719(4) 0.1068(2) 0.6730(3) 0.0219(8) Uani 1 1 d .
C3 C 0.1335(4) 0.1276(2) 0.5622(3) 0.0264(9) Uani 1 1 d .
H3 H 0.0935 0.0807 0.5087 0.032 Uiso 1 1 calc R
C4 C 0.1533(4) 0.2162(3) 0.5296(3) 0.0331(10) Uani 1 1 d .
H4 H 0.1261 0.2315 0.4535 0.040 Uiso 1 1 calc R
C5 C 0.2134(4) 0.2831(3) 0.6089(3) 0.0297(10) Uani 1 1 d .
H5 H 0.2290 0.3446 0.5880 0.036 Uiso 1 1 calc R
C6 C 0.2504(4) 0.2590(2) 0.7188(3) 0.0266(9) Uani 1 1 d .
H6 H 0.2912 0.3053 0.7729 0.032 Uiso 1 1 calc R
C7 C 0.4475(4) 0.0299(3) 1.1198(3) 0.0339(10) Uani 1 1 d .
H7 H 0.5123 0.0676 1.1108 0.041 Uiso 1 1 calc R
C8 C 0.4796(5) -0.0354(3) 1.2033(4) 0.0433(12) Uani 1 1 d .
H8 H 0.5654 -0.0430 1.2509 0.052 Uiso 1 1 calc R
C9 C 0.3851(5) -0.0901(3) 1.2173(4) 0.0449(13) Uani 1 1 d .
H9 H 0.4052 -0.1362 1.2740 0.054 Uiso 1 1 calc R
C10 C 0.2612(5) -0.0762(3) 1.1475(4) 0.0409(12) Uani 1 1 d .
H10 H 0.1946 -0.1120 1.1560 0.049 Uiso 1 1 calc R
C11 C 0.2358(4) -0.0095(3) 1.0651(3) 0.0321(10) Uani 1 1 d .
H11 H 0.1505 -0.0002 1.0172 0.038 Uiso 1 1 calc R
C12 C 0.3428(4) 0.2400(2) 0.9942(3) 0.0265(9) Uani 1 1 d .
H12A H 0.4156 0.2245 1.0621 0.032 Uiso 1 1 calc R
H12B H 0.3743 0.2821 0.9492 0.032 Uiso 1 1 calc R
C13 C 0.2445(4) 0.2947(2) 1.0271(3) 0.0283(9) Uani 1 1 d .
C14 C 0.1333(5) 0.3252(3) 0.9242(4) 0.0453(12) Uani 1 1 d .
H14A H 0.0922 0.2692 0.8822 0.068 Uiso 1 1 calc R
H14B H 0.1645 0.3652 0.8782 0.068 Uiso 1 1 calc R
H14C H 0.0722 0.3605 0.9461 0.068 Uiso 1 1 calc R
C15 C 0.3093(5) 0.3856(3) 1.0878(4) 0.0425(12) Uani 1 1 d .
H15A H 0.2485 0.4224 1.1088 0.064 Uiso 1 1 calc R
H15B H 0.3387 0.4234 1.0388 0.064 Uiso 1 1 calc R
H15C H 0.3817 0.3686 1.1540 0.064 Uiso 1 1 calc R
C16 C 0.2007(4) 0.2351(3) 1.1050(3) 0.0264(9) Uani 1 1 d .
C17 C 0.2887(4) 0.2086(2) 1.2076(3) 0.0296(10) Uani 1 1 d .
H17 H 0.3744 0.2279 1.2277 0.036 Uiso 1 1 calc R
C18 C 0.2536(5) 0.1542(3) 1.2817(4) 0.0404(11) Uani 1 1 d .
H18 H 0.3151 0.1370 1.3510 0.048 Uiso 1 1 calc R
C19 C 0.1298(5) 0.1256(3) 1.2538(4) 0.0426(13) Uani 1 1 d .
H19 H 0.1052 0.0889 1.3037 0.051 Uiso 1 1 calc R
C20 C 0.0429(5) 0.1506(3) 1.1539(4) 0.0465(13) Uani 1 1 d .
H20 H -0.0425 0.1308 1.1346 0.056 Uiso 1 1 calc R
C21 C 0.0768(4) 0.2054(3) 1.0784(4) 0.0363(11) Uani 1 1 d .
H21 H 0.0145 0.2219 1.0092 0.044 Uiso 1 1 calc R

loop_
_atom_site_aniso_label
_atom_site_aniso_U_11
_atom_site_aniso_U_22
_atom_site_aniso_U_33
_atom_site_aniso_U_23
_atom_site_aniso_U_13
_atom_site_aniso_U_12
Pd1 0.0273(2) 0.02092(17) 0.01981(17) -0.00060(12) 0.00535(16) -0.00232(13)
O1 0.045(2) 0.0214(13) 0.0301(16) -0.0038(11) 0.0050(16) -0.0066(12)
O2 0.052(2) 0.0215(13) 0.0229(15) 0.0011(11) 0.0043(15) -0.0047(12)
N1 0.022(2) 0.0222(15) 0.0218(17) 0.0017(12) 0.0055(16) -0.0002(13)
N2 0.032(3) 0.0230(16) 0.0253(18) -0.0024(13) 0.0113(19) -0.0007(14)
C1 0.023(3) 0.0240(19) 0.029(2) 0.0009(16) 0.005(2) 0.0009(16)
C2 0.018(3) 0.0202(18) 0.024(2) -0.0022(14) 0.0037(19) 0.0019(14)
C3 0.024(3) 0.0268(19) 0.023(2) -0.0059(15) 0.002(2) -0.0034(16)
C4 0.035(3) 0.035(2) 0.027(2) 0.0006(17) 0.008(2) 0.0000(19)
C5 0.033(3) 0.0219(19) 0.034(2) 0.0044(16) 0.011(2) -0.0016(17)
C6 0.027(3) 0.0225(18) 0.028(2) -0.0060(15) 0.006(2) -0.0043(16)
C7 0.033(3) 0.037(2) 0.034(2) 0.0033(18) 0.014(3) 0.0060(19)
C8 0.038(3) 0.051(3) 0.037(3) 0.011(2) 0.009(3) 0.016(2)
C9 0.062(4) 0.039(2) 0.040(3) 0.013(2) 0.026(3) 0.012(2)
C10 0.056(4) 0.030(2) 0.042(3) 0.0023(19) 0.025(3) -0.007(2)
C11 0.036(3) 0.030(2) 0.030(2) -0.0051(16) 0.012(2) -0.0042(18)
C12 0.028(3) 0.0232(19) 0.024(2) -0.0013(15) 0.004(2) -0.0034(16)
C13 0.029(3) 0.0253(19) 0.028(2) -0.0033(15) 0.007(2) 0.0018(16)
C14 0.039(3) 0.057(3) 0.035(3) 0.007(2) 0.008(3) 0.020(2)
C15 0.061(4) 0.029(2) 0.045(3) -0.0073(18) 0.028(3) -0.007(2)
C16 0.025(3) 0.0252(19) 0.028(2) -0.0102(15) 0.009(2) -0.0021(16)
C17 0.026(3) 0.034(2) 0.028(2) -0.0045(16) 0.010(2) -0.0055(17)
C18 0.049(4) 0.041(2) 0.032(2) -0.0043(19) 0.017(3) 0.000(2)
C19 0.052(4) 0.037(2) 0.055(3) -0.006(2) 0.039(3) -0.008(2)
C20 0.035(3) 0.038(2) 0.076(4) -0.020(2) 0.033(3) -0.011(2)
C21 0.025(3) 0.036(2) 0.043(3) -0.0120(18) 0.006(2) -0.0025(18)

loop_
_atom_type_symbol
_atom_type_description
_atom_type_scat_dispersion_real
_atom_type_scat_dispersion_imag
_atom_type_scat_source
C C 0.0033 0.0016 'International Tables Vol C Tables 4.2.6.8 and 6.1.1.4'
H H 0.0000 0.0000 'International Tables Vol C Tables 4.2.6.8 and 6.1.1.4'
N N 0.0061 0.0033 'International Tables Vol C Tables 4.2.6.8 and 6.1.1.4'
O O 0.0106 0.0060 'International Tables Vol C Tables 4.2.6.8 and 6.1.1.4'
Pd Pd -0.9988 1.0072 'International Tables Vol C Tables 4.2.6.8 and 6.1.1.4'

loop_
_geom_angle_atom_site_label_1
_geom_angle_atom_site_label_2
_geom_angle_atom_site_label_3
_geom_angle
C12 Pd1 N2 91.78(13)
C12 Pd1 N1 98.23(13)
N2 Pd1 N1 169.63(11)
C12 Pd1 O2 177.32(14)
N2 Pd1 O2 89.20(11)
N1 Pd1 O2 80.92(10)
C1 O2 Pd1 113.3(2)
C6 N1 C2 118.0(3)
C6 N1 Pd1 130.2(3)
C2 N1 Pd1 111.8(2)
C11 N2 C7 118.3(3)
C11 N2 Pd1 117.9(3)
C7 N2 Pd1 122.9(3)
O1 C1 O2 125.0(3)
O1 C1 C2 118.6(3)
O2 C1 C2 116.3(3)
N1 C2 C3 121.4(3)
N1 C2 C1 117.2(3)
C3 C2 C1 121.4(3)
C4 C3 C2 119.7(4)
C4 C3 H3 120.1
C2 C3 H3 120.1
C3 C4 C5 119.2(4)
C3 C4 H4 120.4
C5 C4 H4 120.4
C6 C5 C4 119.0(3)
C6 C5 H5 120.5
C4 C5 H5 120.5
N1 C6 C5 122.6(3)
N1 C6 H6 118.7
C5 C6 H6 118.7
N2 C7 C8 122.2(4)
N2 C7 H7 118.9
C8 C7 H7 118.9
C7 C8 C9 119.1(5)
C7 C8 H8 120.4
C9 C8 H8 120.4
C10 C9 C8 118.9(4)
C10 C9 H9 120.6
C8 C9 H9 120.6
C11 C10 C9 118.9(4)
C11 C10 H10 120.5
C9 C10 H10 120.5
N2 C11 C10 122.6(4)
N2 C11 H11 118.7
C10 C11 H11 118.7
C13 C12 Pd1 115.8(3)
C13 C12 H12A 108.3
Pd1 C12 H12A 108.3
C13 C12 H12B 108.3
Pd1 C12 H12B 108.3
H12A C12 H12B 107.4
C14 C13 C16 111.9(4)
C14 C13 C12 110.3(3)
C16 C13 C12 110.3(3)
C14 C13 C15 107.4(3)
C16 C13 C15 109.2(3)
C12 C13 C15 107.7(3)
C13 C14 H14A 109.5
C13 C14 H14B 109.5
H14A C14 H14B 109.5
C13 C14 H14C 109.5
H14A C14 H14C 109.5
H14B C14 H14C 109.5
C13 C15 H15A 109.5
C13 C15 H15B 109.5
H15A C15 H15B 109.5
C13 C15 H15C 109.5
H15A C15 H15C 109.5
H15B C15 H15C 109.5
C21 C16 C17 117.6(4)
C21 C16 C13 123.1(4)
C17 C16 C13 119.4(3)
C16 C17 C18 121.6(4)
C16 C17 H17 119.2
C18 C17 H17 119.2
C19 C18 C17 119.9(4)
C19 C18 H18 120.0
C17 C18 H18 120.0
C20 C19 C18 119.2(4)
C20 C19 H19 120.4
C18 C19 H19 120.4
C19 C20 C21 121.5(4)
C19 C20 H20 119.2
C21 C20 H20 119.2
C16 C21 C20 120.2(4)
C16 C21 H21 119.9
C20 C21 H21 119.9

loop_
_geom_bond_atom_site_label_1
_geom_bond_atom_site_label_2
_geom_bond_distance
Pd1 C12 2.028(3)
Pd1 N2 2.033(3)
Pd1 N1 2.054(3)
Pd1 O2 2.130(3)
O1 C1 1.227(4)
O2 C1 1.280(5)
N1 C6 1.340(4)
N1 C2 1.375(5)
N2 C11 1.337(5)
N2 C7 1.353(5)
C1 C2 1.516(5)
C2 C3 1.379(5)
C3 C4 1.370(5)
C3 H3 0.9500
C4 C5 1.385(5)
C4 H4 0.9500
C5 C6 1.380(5)
C5 H5 0.9500
C6 H6 0.9500
C7 C8 1.373(6)
C7 H7 0.9500
C8 C9 1.388(7)
C8 H8 0.9500
C9 C10 1.381(7)
C9 H9 0.9500
C10 C11 1.380(6)
C10 H10 0.9500
C11 H11 0.9500
C12 C13 1.543(5)
C12 H12A 0.9900
C12 H12B 0.9900
C13 C14 1.529(6)
C13 C16 1.536(5)
C13 C15 1.550(5)
C14 H14A 0.9800
C14 H14B 0.9800
C14 H14C 0.9800
C15 H15A 0.9800
C15 H15B 0.9800
C15 H15C 0.9800
C16 C21 1.385(6)
C16 C17 1.397(5)
C17 C18 1.401(5)
C17 H17 0.9500
C18 C19 1.377(7)
C18 H18 0.9500
C19 C20 1.362(7)
C19 H19 0.9500
C20 C21 1.412(6)
C20 H20 0.9500
C21 H21 0.9500

loop_
_geom_torsion_atom_site_label_1
_geom_torsion_atom_site_label_2
_geom_torsion_atom_site_label_3
_geom_torsion_atom_site_label_4
_geom_torsion
N2 Pd1 O2 C1 177.1(3)
N1 Pd1 O2 C1 -6.1(3)
C12 Pd1 N1 C6 7.5(4)
N2 Pd1 N1 C6 -157.1(6)
O2 Pd1 N1 C6 -175.1(3)
C12 Pd1 N1 C2 -173.9(3)
N2 Pd1 N1 C2 21.4(9)
O2 Pd1 N1 C2 3.5(2)
C12 Pd1 N2 C11 124.9(3)
N1 Pd1 N2 C11 -70.3(8)
O2 Pd1 N2 C11 -52.6(3)
C12 Pd1 N2 C7 -66.0(3)
N1 Pd1 N2 C7 98.8(8)
O2 Pd1 N2 C7 116.5(3)
Pd1 O2 C1 O1 -175.5(3)
Pd1 O2 C1 C2 7.2(4)
C6 N1 C2 C3 0.2(6)
Pd1 N1 C2 C3 -178.5(3)
C6 N1 C2 C1 177.8(3)
Pd1 N1 C2 C1 -1.0(4)
O1 C1 C2 N1 178.2(3)
O2 C1 C2 N1 -4.4(5)
O1 C1 C2 C3 -4.3(6)
O2 C1 C2 C3 173.1(4)
N1 C2 C3 C4 -0.7(6)
C1 C2 C3 C4 -178.1(4)
C2 C3 C4 C5 0.9(6)
C3 C4 C5 C6 -0.8(6)
C2 N1 C6 C5 -0.1(6)
Pd1 N1 C6 C5 178.4(3)
C4 C5 C6 N1 0.4(6)
C11 N2 C7 C8 1.5(5)
Pd1 N2 C7 C8 -167.6(3)
N2 C7 C8 C9 -0.5(6)
C7 C8 C9 C10 -0.8(6)
C8 C9 C10 C11 1.0(6)
C7 N2 C11 C10 -1.2(5)
Pd1 N2 C11 C10 168.4(3)
C9 C10 C11 N2 0.0(6)
N2 Pd1 C12 C13 -88.6(3)
N1 Pd1 C12 C13 94.1(3)
Pd1 C12 C13 C14 -61.4(4)
Pd1 C12 C13 C16 62.8(4)
Pd1 C12 C13 C15 -178.2(3)
C14 C13 C16 C21 6.0(5)
C12 C13 C16 C21 -117.2(4)
C15 C13 C16 C21 124.7(4)
C14 C13 C16 C17 -174.2(3)
C12 C13 C16 C17 62.6(4)
C15 C13 C16 C17 -55.5(5)
C21 C16 C17 C18 -0.2(5)
C13 C16 C17 C18 -180.0(3)
C16 C17 C18 C19 0.0(6)
C17 C18 C19 C20 0.2(6)
C18 C19 C20 C21 -0.2(6)
C17 C16 C21 C20 0.2(5)
C13 C16 C21 C20 180.0(3)
C19 C20 C21 C16 0.0(6)
